data_7014996
loop_
_publ_author_name
'Crosby, Sarah H.'
'Deeth, Robert J.'
'Clarkson, Guy J.'
'Rourke, Jonathan P.'

_publ_section_title
;
 Platinum(IV) centres with agostic interactions from either sp&#x00B2;
 or sp&#x00B3; C-H bonds.
;
_journal_issue 6
_journal_name_full 'Dalton transactions (Cambridge, England : 2003)'
_journal_page_first 1227
_journal_page_last 1229
_journal_paper_doi 10.1039/c0dt01428a
_journal_volume 40
_journal_year 2011
_chemical_formula_sum 'C15 H15 Cl3 F N Pt'
_chemical_formula_weight 529.72
_chemical_name_systematic
;
?
;
_space_group_IT_number 14
_symmetry_cell_setting monoclinic
_symmetry_space_group_name_Hall '-P 2ybc'
_symmetry_space_group_name_H-M 'P 1 21/c 1'
_atom_sites_solution_hydrogens geom
_atom_sites_solution_primary direct
_atom_sites_solution_secondary difmap
_audit_creation_method SHELXL-97
_cell_angle_alpha 90.00
_cell_angle_beta 111.7518(19)
_cell_angle_gamma 90.00
_cell_formula_units_Z 4
_cell_length_a 13.0861(2)
_cell_length_b 8.07835(10)
_cell_length_c 15.9059(3)
_cell_measurement_reflns_used 11638
_cell_measurement_temperature 100(2)
_cell_measurement_theta_max 30.75
_cell_measurement_theta_min 3.02
_cell_volume 1561.75(5)
_computing_cell_refinement 'CrysAlis RED, Oxford Diffraction Ltd'
_computing_data_collection 'CrysAlis CCD, Oxford Diffraction Ltd'
_computing_data_reduction 'CrysAlis RED, Oxford Diffraction Ltd'
_computing_molecular_graphics 'SHELXTL (Sheldrick, 1997)'
_computing_publication_material 'SHELXTL (Sheldrick, 1997)'
_computing_structure_refinement 'SHELXL-97 (Sheldrick, 1997)'
_computing_structure_solution 'SHELXS-97 (Sheldrick, 1990)'
_diffrn_ambient_temperature 100(2)
_diffrn_detector_area_resol_mean 10.2833
_diffrn_measured_fraction_theta_full 0.990
_diffrn_measured_fraction_theta_max 0.927
_diffrn_measurement_device_type 'Oxford Diffraction Gemini R'
_diffrn_measurement_method '\f & \w scans'
_diffrn_radiation_monochromator graphite
_diffrn_radiation_source 'Enhance (Mo) X-ray Source'
_diffrn_radiation_type MoK\a
_diffrn_radiation_wavelength 0.71073
_diffrn_reflns_av_R_equivalents 0.0402
_diffrn_reflns_av_sigmaI/netI 0.0351
_diffrn_reflns_limit_h_max 18
_diffrn_reflns_limit_h_min -14
_diffrn_reflns_limit_k_max 11
_diffrn_reflns_limit_k_min -11
_diffrn_reflns_limit_l_max 20
_diffrn_reflns_limit_l_min -22
_diffrn_reflns_number 18193
_diffrn_reflns_theta_full 29.50
_diffrn_reflns_theta_max 30.82
_diffrn_reflns_theta_min 3.03
_diffrn_standards_decay_% nil
_exptl_absorpt_coefficient_mu 9.499
_exptl_absorpt_correction_T_max 1.00
_exptl_absorpt_correction_T_min 0.42
_exptl_absorpt_correction_type multi-scan
_exptl_absorpt_process_details 'ABSPACK(CrysAlis, Oxford Diffraction)'
_exptl_crystal_colour colourless
_exptl_crystal_density_diffrn 2.253
_exptl_crystal_density_method 'not measured'
_exptl_crystal_description plate
_exptl_crystal_F_000 1000
_exptl_crystal_size_max 0.15
_exptl_crystal_size_mid 0.15
_exptl_crystal_size_min 0.01
_refine_diff_density_max 1.400
_refine_diff_density_min -1.780
_refine_diff_density_rms 0.146
_refine_ls_extinction_method none
_refine_ls_goodness_of_fit_ref 0.972
_refine_ls_hydrogen_treatment mixed
_refine_ls_matrix_type full
_refine_ls_number_parameters 201
_refine_ls_number_reflns 4551
_refine_ls_number_restraints 0
_refine_ls_restrained_S_all 0.972
_refine_ls_R_factor_all 0.0270
_refine_ls_R_factor_gt 0.0204
_refine_ls_shift/su_max 0.002
_refine_ls_shift/su_mean 0.000
_refine_ls_structure_factor_coef Fsqd
_refine_ls_weighting_details 'calc w=1/[\s^2^(Fo^2^)+(0.0207P)^2^+0.0000P] where P=(Fo^2^+2Fc^2^)/3'
_refine_ls_weighting_scheme calc
_refine_ls_wR_factor_gt 0.0420
_refine_ls_wR_factor_ref 0.0428
_reflns_number_gt 3917
_reflns_number_total 4551
_reflns_threshold_expression >2sigma(I)
_cod_data_source_file C0DT01428A.TXT
_cod_data_source_block sc14
_cod_original_cell_volume 1561.75(4)
_cod_original_sg_symbol_H-M P2(1)/c
_cod_database_code 7014996

loop_
_symmetry_equiv_pos_as_xyz
'x, y, z'
'-x, y+1/2, -z+1/2'
'-x, -y, -z'
'x, -y-1/2, z-1/2'

loop_
_atom_site_label
_atom_site_type_symbol
_atom_site_fract_x
_atom_site_fract_y
_atom_site_fract_z
_atom_site_U_iso_or_equiv
_atom_site_adp_type
_atom_site_occupancy
_atom_site_symmetry_multiplicity
_atom_site_calc_flag
_atom_site_refinement_flags
_atom_site_disorder_assembly
_atom_site_disorder_group
Pt1 Pt 0.229160(8) 0.563377(12) 0.415608(6) 0.01009(4) Uani 1 1 d . . .
N1 N 0.21776(18) 0.7518(3) 0.32817(14) 0.0099(4) Uani 1 1 d . . .
Cl1 Cl 0.24001(6) 0.34887(8) 0.51348(4) 0.01704(14) Uani 1 1 d . . .
Cl2 Cl 0.07393(5) 0.66141(8) 0.43649(4) 0.01446(13) Uani 1 1 d . . .
C2 C 0.1641(2) 0.7436(3) 0.23670(17) 0.0116(5) Uani 1 1 d . . .
Cl3 Cl 0.38087(6) 0.46633(8) 0.39059(5) 0.01678(14) Uani 1 1 d . . .
C3 C 0.1653(2) 0.8813(3) 0.18565(18) 0.0151(6) Uani 1 1 d . . .
H3A H 0.1302 0.8769 0.1216 0.018 Uiso 1 1 calc R . .
C4 C 0.2172(2) 1.0263(3) 0.22676(19) 0.0157(6) Uani 1 1 d . . .
H4A H 0.2169 1.1207 0.1911 0.019 Uiso 1 1 calc R . .
C5 C 0.2691(2) 1.0325(3) 0.31962(19) 0.0149(6) Uani 1 1 d . . .
H5A H 0.3037 1.1314 0.3486 0.018 Uiso 1 1 calc R . .
C6 C 0.2699(2) 0.8927(3) 0.36981(18) 0.0128(5) Uani 1 1 d . . .
C7 C 0.3275(2) 0.8766(3) 0.46789(18) 0.0126(5) Uani 1 1 d . . .
C8 C 0.3894(2) 1.0035(4) 0.52401(19) 0.0151(6) Uani 1 1 d . . .
H8A H 0.3932 1.1090 0.4989 0.018 Uiso 1 1 calc R . .
C9 C 0.4450(2) 0.9764(4) 0.61559(19) 0.0172(6) Uani 1 1 d . . .
H9A H 0.4856 1.0625 0.6542 0.021 Uiso 1 1 calc R . .
F10 F 0.49603(14) 0.7931(2) 0.73880(10) 0.0262(4) Uani 1 1 d . . .
C10 C 0.4398(2) 0.8207(4) 0.64904(18) 0.0177(6) Uani 1 1 d . . .
C11 C 0.3797(2) 0.6911(4) 0.59802(18) 0.0153(6) Uani 1 1 d . . .
H11A H 0.3770 0.5859 0.6238 0.018 Uiso 1 1 calc R . .
C12 C 0.3237(2) 0.7234(3) 0.50704(18) 0.0125(5) Uani 1 1 d . . .
C13 C 0.1080(2) 0.5831(3) 0.18995(17) 0.0117(5) Uani 1 1 d . . .
C14 C -0.0062(2) 0.6261(4) 0.11820(19) 0.0168(6) Uani 1 1 d . . .
H14A H 0.0028 0.7020 0.0734 0.025 Uiso 1 1 calc R . .
H14B H -0.0514 0.6789 0.1478 0.025 Uiso 1 1 calc R . .
H14C H -0.0424 0.5245 0.0879 0.025 Uiso 1 1 calc R . .
C15 C 0.1804(2) 0.5044(4) 0.14307(19) 0.0152(6) Uani 1 1 d . . .
H15A H 0.1926 0.5848 0.1016 0.023 Uiso 1 1 calc R . .
H15B H 0.1433 0.4065 0.1089 0.023 Uiso 1 1 calc R . .
H15C H 0.2513 0.4718 0.1889 0.023 Uiso 1 1 calc R . .
C16 C 0.0864(3) 0.4547(4) 0.25242(19) 0.0159(6) Uani 1 1 d . . .
H16A H 0.159(3) 0.406(4) 0.299(2) 0.024 Uiso 1 1 d . . .
H16B H 0.049(3) 0.358(4) 0.209(2) 0.024 Uiso 1 1 d . . .
H16C H 0.037(3) 0.501(4) 0.275(2) 0.024 Uiso 1 1 d . . .

loop_
_atom_site_aniso_label
_atom_site_aniso_U_11
_atom_site_aniso_U_22
_atom_site_aniso_U_33
_atom_site_aniso_U_23
_atom_site_aniso_U_13
_atom_site_aniso_U_12
Pt1 0.01123(5) 0.01042(5) 0.00885(5) 0.00020(4) 0.00399(4) 0.00071(4)
N1 0.0103(11) 0.0099(10) 0.0111(10) 0.0008(9) 0.0056(9) 0.0013(9)
Cl1 0.0217(4) 0.0141(3) 0.0149(3) 0.0040(3) 0.0062(3) 0.0008(3)
Cl2 0.0140(3) 0.0195(3) 0.0112(3) 0.0006(3) 0.0063(3) 0.0028(3)
C2 0.0094(13) 0.0146(13) 0.0117(12) -0.0015(10) 0.0050(10) 0.0007(10)
Cl3 0.0137(3) 0.0186(3) 0.0190(3) -0.0028(3) 0.0072(3) 0.0025(3)
C3 0.0165(14) 0.0201(13) 0.0085(12) 0.0009(11) 0.0043(11) 0.0018(12)
C4 0.0200(15) 0.0134(13) 0.0158(13) 0.0034(11) 0.0089(12) 0.0017(11)
C5 0.0171(14) 0.0133(13) 0.0157(13) 0.0008(11) 0.0076(11) 0.0006(11)
C6 0.0131(13) 0.0117(12) 0.0163(13) -0.0012(11) 0.0085(11) 0.0007(11)
C7 0.0107(13) 0.0146(12) 0.0127(13) -0.0017(11) 0.0045(11) 0.0010(11)
C8 0.0151(14) 0.0148(13) 0.0182(14) -0.0031(12) 0.0096(12) -0.0018(12)
C9 0.0146(14) 0.0204(14) 0.0142(13) -0.0079(11) 0.0025(11) -0.0016(12)
F10 0.0301(10) 0.0295(10) 0.0113(8) -0.0013(7) -0.0013(7) -0.0013(9)
C10 0.0158(14) 0.0247(15) 0.0110(13) -0.0020(12) 0.0031(11) 0.0046(13)
C11 0.0160(14) 0.0175(13) 0.0137(13) 0.0013(11) 0.0069(11) 0.0047(12)
C12 0.0104(13) 0.0134(13) 0.0141(13) -0.0032(10) 0.0049(11) 0.0016(11)
C13 0.0120(13) 0.0139(13) 0.0107(12) -0.0034(10) 0.0058(10) -0.0032(11)
C14 0.0136(14) 0.0197(14) 0.0156(14) -0.0033(12) 0.0037(11) -0.0014(12)
C15 0.0184(15) 0.0137(12) 0.0170(14) -0.0013(12) 0.0106(12) 0.0003(12)
C16 0.0204(15) 0.0161(14) 0.0123(13) -0.0009(11) 0.0074(12) -0.0044(12)

loop_
_atom_type_symbol
_atom_type_description
_atom_type_scat_dispersion_real
_atom_type_scat_dispersion_imag
_atom_type_scat_source
C C 0.0033 0.0016 'International Tables Vol C Tables 4.2.6.8 and 6.1.1.4'
H H 0.0000 0.0000 'International Tables Vol C Tables 4.2.6.8 and 6.1.1.4'
N N 0.0061 0.0033 'International Tables Vol C Tables 4.2.6.8 and 6.1.1.4'
F F 0.0171 0.0103 'International Tables Vol C Tables 4.2.6.8 and 6.1.1.4'
Cl Cl 0.1484 0.1585 'International Tables Vol C Tables 4.2.6.8 and 6.1.1.4'
Pt Pt -1.7033 8.3905 'International Tables Vol C Tables 4.2.6.8 and 6.1.1.4'

loop_
_geom_angle_atom_site_label_1
_geom_angle_atom_site_label_2
_geom_angle_atom_site_label_3
_geom_angle
_geom_angle_site_symmetry_1
_geom_angle_site_symmetry_3
_geom_angle_publ_flag
C12 Pt1 N1 83.21(10) . . ?
C12 Pt1 Cl1 97.41(8) . . ?
N1 Pt1 Cl1 179.30(7) . . ?
C12 Pt1 Cl3 90.30(8) . . ?
N1 Pt1 Cl3 89.20(6) . . ?
Cl1 Pt1 Cl3 91.12(2) . . ?
C12 Pt1 Cl2 90.78(8) . . ?
N1 Pt1 Cl2 89.79(6) . . ?
Cl1 Pt1 Cl2 89.88(2) . . ?
Cl3 Pt1 Cl2 178.42(2) . . ?
C12 Pt1 H16A 164.0(9) . . ?
N1 Pt1 H16A 87.3(8) . . ?
Cl1 Pt1 H16A 92.2(8) . . ?
Cl3 Pt1 H16A 76.7(9) . . ?
Cl2 Pt1 H16A 102.1(9) . . ?
C2 N1 C6 121.7(2) . . ?
C2 N1 Pt1 124.98(17) . . ?
C6 N1 Pt1 113.34(17) . . ?
N1 C2 C3 118.4(2) . . ?
N1 C2 C13 121.4(2) . . ?
C3 C2 C13 120.1(2) . . ?
C2 C3 C4 120.8(2) . . ?
C2 C3 H3A 119.6 . . ?
C4 C3 H3A 119.6 . . ?
C5 C4 C3 119.7(3) . . ?
C5 C4 H4A 120.2 . . ?
C3 C4 H4A 120.2 . . ?
C4 C5 C6 119.0(3) . . ?
C4 C5 H5A 120.5 . . ?
C6 C5 H5A 120.5 . . ?
N1 C6 C5 120.4(2) . . ?
N1 C6 C7 114.2(2) . . ?
C5 C6 C7 125.4(3) . . ?
C12 C7 C8 118.2(2) . . ?
C12 C7 C6 117.7(2) . . ?
C8 C7 C6 124.1(3) . . ?
C9 C8 C7 120.6(3) . . ?
C9 C8 H8A 119.7 . . ?
C7 C8 H8A 119.7 . . ?
C10 C9 C8 118.0(3) . . ?
C10 C9 H9A 121.0 . . ?
C8 C9 H9A 121.0 . . ?
F10 C10 C9 118.1(2) . . ?
F10 C10 C11 117.5(3) . . ?
C9 C10 C11 124.4(3) . . ?
C10 C11 C12 115.9(3) . . ?
C10 C11 H11A 122.0 . . ?
C12 C11 H11A 122.0 . . ?
C11 C12 C7 122.8(3) . . ?
C11 C12 Pt1 125.8(2) . . ?
C7 C12 Pt1 111.38(19) . . ?
C16 C13 C2 115.2(2) . . ?
C16 C13 C15 109.1(2) . . ?
C2 C13 C15 108.1(2) . . ?
C16 C13 C14 105.7(2) . . ?
C2 C13 C14 109.0(2) . . ?
C15 C13 C14 109.5(2) . . ?
C13 C14 H14A 109.5 . . ?
C13 C14 H14B 109.5 . . ?
H14A C14 H14B 109.5 . . ?
C13 C14 H14C 109.5 . . ?
H14A C14 H14C 109.5 . . ?
H14B C14 H14C 109.5 . . ?
C13 C15 H15A 109.5 . . ?
C13 C15 H15B 109.5 . . ?
H15A C15 H15B 109.5 . . ?
C13 C15 H15C 109.5 . . ?
H15A C15 H15C 109.5 . . ?
H15B C15 H15C 109.5 . . ?
C13 C16 H16A 112.2(18) . . ?
C13 C16 H16B 103.6(17) . . ?
H16A C16 H16B 105(2) . . ?
C13 C16 H16C 107(2) . . ?
H16A C16 H16C 118(3) . . ?
H16B C16 H16C 110(3) . . ?

loop_
_geom_bond_atom_site_label_1
_geom_bond_atom_site_label_2
_geom_bond_distance
_geom_bond_site_symmetry_2
_geom_bond_publ_flag
Pt1 C12 1.996(3) . ?
Pt1 N1 2.029(2) . ?
Pt1 Cl1 2.2984(6) . ?
Pt1 Cl3 2.3021(7) . ?
Pt1 Cl2 2.3161(6) . ?
Pt1 H16A 2.16(3) . ?
N1 C2 1.363(3) . ?
N1 C6 1.366(3) . ?
C2 C3 1.381(4) . ?
C2 C13 1.539(4) . ?
C3 C4 1.389(4) . ?
C3 H3A 0.9500 . ?
C4 C5 1.379(4) . ?
C4 H4A 0.9500 . ?
C5 C6 1.380(4) . ?
C5 H5A 0.9500 . ?
C6 C7 1.465(4) . ?
C7 C12 1.394(4) . ?
C7 C8 1.403(4) . ?
C8 C9 1.383(4) . ?
C8 H8A 0.9500 . ?
C9 C10 1.377(4) . ?
C9 H9A 0.9500 . ?
F10 C10 1.361(3) . ?
C10 C11 1.379(4) . ?
C11 C12 1.383(4) . ?
C11 H11A 0.9500 . ?
C13 C16 1.533(4) . ?
C13 C15 1.544(4) . ?
C13 C14 1.546(4) . ?
C14 H14A 0.9800 . ?
C14 H14B 0.9800 . ?
C14 H14C 0.9800 . ?
C15 H15A 0.9800 . ?
C15 H15B 0.9800 . ?
C15 H15C 0.9800 . ?
C16 H16A 1.04(3) . ?
C16 H16B 1.03(3) . ?
C16 H16C 0.93(3) . ?

loop_
_geom_hbond_atom_site_label_D
_geom_hbond_atom_site_label_H
_geom_hbond_atom_site_label_A
_geom_hbond_distance_DH
_geom_hbond_distance_HA
_geom_hbond_distance_DA
_geom_hbond_angle_DHA
_geom_hbond_site_symmetry_A
C3 H3A Cl2 0.95 2.78 3.707(3) 167.0 4_575
C9 H9A F10 0.95 2.47 3.344(3) 152.3 2_656
